data_1577042
loop_
_publ_author_name
'Gilch, Franziska'
'Brossette, Jan'
'Westermair, Franz F.'
'Silva, Wagner'
'Bal\'azs, G\'abor'
'Gschwind, Ruth M.'
'Zipse, Hendrik'
'Wolf, Robert'

_publ_section_title
;
 Selective White Phosphorus Activation and Functionalization with
 Inorganic Grignard Reagents
;
_journal_name_full 'Chemical Science'
_journal_paper_doi 10.1039/D6SC01229A
_journal_year 2026
_chemical_formula_moiety 'C45 H66 Fe Mg N2 O4'
_chemical_formula_sum 'C45 H66 Fe Mg N2 O4'
_chemical_formula_weight 779.15
_chemical_name_systematic DippBDIMg(DME)Fp*
_chemical_properties_physical Air-sensitive,Moisture-sensitive
_space_group_crystal_system triclinic
_space_group_IT_number 2
_space_group_name_Hall '-P 1'
_space_group_name_H-M_alt 'P -1'
_atom_sites_solution_hydrogens mixed
_atom_sites_solution_primary dual
_audit_creation_date 2025-01-28
_audit_creation_method
;
Olex2 1.5
(compiled 2024.02.16 svn.r378c4104 for OlexSys, GUI svn.r6928)
;
_audit_update_record
;
2026-02-09 deposited with the CCDC.	2026-04-06 downloaded from the CCDC.
;
_cell_angle_alpha 97.2210(10)
_cell_angle_beta 91.1710(10)
_cell_angle_gamma 107.4110(10)
_cell_formula_units_Z 2
_cell_length_a 9.07320(10)
_cell_length_b 12.9510(2)
_cell_length_c 19.3861(2)
_cell_measurement_reflns_used 24229
_cell_measurement_temperature 123.00(10)
_cell_measurement_theta_max 74.6700
_cell_measurement_theta_min 2.3470
_cell_volume 2152.33(5)
_computing_cell_refinement 'CrysAlisPro 1.171.43.36a (Rigaku OD, 2022)'
_computing_data_collection 'CrysAlisPro system (CCD 43.91a 64-bit (release 29-09-2023))'
_computing_data_reduction 'CrysAlisPro 1.171.43.36a (Rigaku OD, 2022)'
_computing_molecular_graphics 'Olex2 1.5 (Dolomanov et al., 2009)'
_computing_publication_material 'Olex2 1.5 (Dolomanov et al., 2009)'
_computing_structure_refinement 'SHELXL 2018/3 (Sheldrick, 2015)'
_computing_structure_solution 'SHELXT 2018/2 (Sheldrick, 2018)'
_diffrn_ambient_environment N~2~
_diffrn_ambient_temperature 123.00(10)
_diffrn_detector 'Hybrid Pixel Array Detector'
_diffrn_detector_area_resol_mean 10.0000
_diffrn_detector_type 'HyPix-Arc 150'
_diffrn_measured_fraction_theta_full 0.999
_diffrn_measured_fraction_theta_max 0.981
_diffrn_measurement_details
;
List of Runs (angles in degrees, time in seconds):

  # Type    Start    End  Width  t~exp~   \w     \q     \k     \f   Frames
#--------------------------------------------------------------------------
  1  \w   -109.00 -76.00   0.50    0.31    --  -63.52 -15.00  60.00   66
  2  \w    -71.00 -33.00   0.50    0.31    --  -63.52 -15.00  60.00   76
  3  \w   -108.00 -44.00   0.50    0.31    --  -63.52 -15.00   0.00  128
  4  \w   -121.00 -95.00   0.50    0.31    --  -78.25 -52.00-142.42   52
  5  \w   -109.00 -32.00   0.50    0.31    --  -63.52 -15.00-150.00  154
  6  \w   -104.00 -36.00   0.50    0.31    --  -73.68   0.00 -90.00  136
  7  \w    -74.00 -33.00   0.50    0.31    --  -63.52 138.00 -51.00   82
  8  \w   -109.00 -45.00   0.50    0.31    --  -73.68 138.00 -51.00  128
  9  \w    -98.00 -73.00   0.50    0.31    --  -76.46 138.00 -51.00   50
 10  \w    -57.00 -32.00   0.50    0.31    --  -73.68 125.00   0.00   50
 11  \w    -82.00 -56.00   0.50    0.31    --  -76.46 132.00 132.00   52
 12  \w   -104.00 -55.00   0.50    0.31    --  -73.68 132.00 132.00   98
 13  \w    -95.00 -56.00   0.50    0.31    --  -63.52 132.00 132.00   78
 14  \w   -100.00 -61.00   0.50    0.31    --  -73.68 125.00   0.00   78
 15  \w    -64.00 -34.00   0.50    0.31    --  -73.68 125.00-180.00   60
 16  \w   -100.00 -74.00   0.50    0.31    --  -73.68 125.00-180.00   52
 17  \w    -83.00 -58.00   0.50    0.31    --  -78.25  98.00-174.83   50
 18  \w    -61.00 -36.00   0.50    0.31    --  -78.25  57.00-101.73   50
 19  \w     32.00  63.00   0.50    0.31    --   62.61-138.00-113.00   62
 20  \w     49.00  74.00   0.50    0.31    --   75.87-138.00-113.00   50
 21  \w     40.00  72.00   0.50    0.31    --   79.75-130.00 -44.84   64
 22  \w     82.00 107.00   0.50    0.31    --   79.75-130.00 -44.84   50
 23  \w     38.00 106.00   0.50    0.31    --   79.75-126.00 -92.25  136
 24  \w     37.00  79.00   0.50    0.31    --   79.75-126.00-163.40   84
 25  \w     38.00 103.00   0.50    0.31    --   79.75-128.00  21.69  130
 26  \w     79.00 105.00   0.50    0.31    --   79.75-122.00  37.50   52
 27  \w     70.00  99.00   0.50    0.31    --   75.87-132.00  63.00   58
 28  \w     45.00 108.00   0.50    0.31    --   79.75-126.00 100.90  126
 29  \w     34.00  59.00   0.50    0.31    --   62.61-132.00  63.00   50
 30  \w     38.00  64.00   0.50    0.31    --   79.75-122.00  37.50   52
 31  \w     42.00 104.00   0.50    0.31    --   79.75-120.00 -19.00  124
 32  \w     40.00 104.00   0.50    0.31    --   79.75-121.00-148.24  128
 33  \w     50.00  95.00   0.50    0.31    --   79.75-120.00-107.54   90
 34  \w     65.00  91.00   0.50    0.31    --   79.75-118.00 -67.68   52
 35  \w     49.00  83.00   0.50    0.31    --   79.75-121.00 -44.39   68
 36  \w     41.00  73.00   0.50    0.31    --   79.75-118.00   0.42   64
 37  \w     41.00  99.00   0.50    0.31    --   79.75-117.00  41.06  116
 38  \w     40.00  95.00   0.50    0.31    --   79.75-115.00  69.91  110
 39  \w     50.00 102.00   0.50    0.31    --   79.75-117.00 117.77  104
 40  \w     41.00  93.00   0.50    0.31    --   79.75-116.00 179.23  104
 41  \w     44.00  96.00   0.50    0.31    --   79.75-119.00 162.26  104
 42  \w     54.00  85.00   0.50    0.31    --   79.75-119.00 139.87   62
 43  \w     27.00  71.00   0.50    0.31    --   62.61 -95.00 120.00   88
 44  \w     28.00  68.00   0.50    0.31    --   62.61 -95.00 -30.00   80
 45  \w     27.00  68.00   0.50    0.31    --   62.61 -95.00 -90.00   82
 46  \w     40.00 116.00   0.50    0.31    --   79.75  -3.00 -31.62  152
 47  \w     71.00  96.00   0.50    0.31    --   75.87 138.00 -51.00   50
 48  \w     42.00  84.00   0.50    0.31    --   79.75  -4.00 -73.81   84
 49  \w     50.00  77.00   0.50    0.31    --   79.75  -4.00  43.13   54
 50  \w     51.00 122.00   0.50    0.31    --   79.75   8.00  13.93  142
 51  \w     64.00 119.00   0.50    0.31    --   79.75  21.00 142.63  110
 52  \w    101.00 126.00   0.50    0.31    --   79.75  18.00 -83.55   50
 53  \w     68.00 104.00   0.50    0.31    --   79.75  13.00-117.50   72
 54  \w     54.00  84.00   0.50    0.31    --   79.75  18.00 -83.55   60
 55  \w   -114.00 -89.00   0.50    0.31    --  -73.68-138.00-113.00   50
 56  \w   -116.00 -91.00   0.50    0.31    --  -76.46-138.00-113.00   50
 57  \w   -118.00 -93.00   0.50    0.31    --  -76.46-132.00  63.00   50
 58  \w   -109.00 -79.00   0.50    0.31    --  -73.68-132.00  63.00   60
;
_diffrn_measurement_device 'four-circle diffractometer'
_diffrn_measurement_device_type 'XtaLAB Synergy R, DW system, HyPix-Arc 150'
_diffrn_measurement_method '\w scans'
_diffrn_orient_matrix_type 'CrysAlisPro convention (1999,Acta A55,543-557)'
_diffrn_orient_matrix_UB_11 -0.0485794000
_diffrn_orient_matrix_UB_12 -0.1258029000
_diffrn_orient_matrix_UB_13 -0.0111021000
_diffrn_orient_matrix_UB_21 0.0005444000
_diffrn_orient_matrix_UB_22 -0.0001016000
_diffrn_orient_matrix_UB_23 0.0794635000
_diffrn_orient_matrix_UB_31 -0.1715345000
_diffrn_orient_matrix_UB_32 -0.0041790000
_diffrn_orient_matrix_UB_33 -0.0017186000
_diffrn_radiation_monochromator mirror
_diffrn_radiation_probe x-ray
_diffrn_radiation_type 'Cu K\a'
_diffrn_radiation_wavelength 1.54184
_diffrn_reflns_av_R_equivalents 0.0240
_diffrn_reflns_av_unetI/netI 0.0214
_diffrn_reflns_Laue_measured_fraction_full 0.999
_diffrn_reflns_Laue_measured_fraction_max 0.981
_diffrn_reflns_limit_h_max 7
_diffrn_reflns_limit_h_min -10
_diffrn_reflns_limit_k_max 16
_diffrn_reflns_limit_k_min -16
_diffrn_reflns_limit_l_max 24
_diffrn_reflns_limit_l_min -24
_diffrn_reflns_number 44674
_diffrn_reflns_point_group_measured_fraction_full 0.999
_diffrn_reflns_point_group_measured_fraction_max 0.981
_diffrn_reflns_theta_full 67.684
_diffrn_reflns_theta_max 75.271
_diffrn_reflns_theta_min 2.302
_diffrn_source 'Rotating-anode X-ray tube'
_diffrn_source_type 'Rigaku (Cu) X-ray Source'
_exptl_absorpt_coefficient_mu 3.277
_exptl_absorpt_correction_T_max 1.000
_exptl_absorpt_correction_T_min 0.618
_exptl_absorpt_correction_type gaussian
_exptl_absorpt_process_details
;
CrysAlisPro 1.171.43.36a (Rigaku Oxford Diffraction, 2022)
Numerical absorption correction based on gaussian integration over
a multifaceted crystal model
Empirical absorption correction using spherical harmonics,
implemented in SCALE3 ABSPACK scaling algorithm.
;
_exptl_crystal_colour 'clear reddish orange'
_exptl_crystal_colour_lustre clear
_exptl_crystal_colour_modifier reddish
_exptl_crystal_colour_primary orange
_exptl_crystal_density_diffrn 1.202
_exptl_crystal_description plank
_exptl_crystal_F_000 840
_exptl_crystal_recrystallization_method 'Re-crystallisation from solvent: DME'
_exptl_crystal_size_max 0.28
_exptl_crystal_size_mid 0.08
_exptl_crystal_size_min 0.06
_refine_diff_density_max 0.349
_refine_diff_density_min -0.470
_refine_diff_density_rms 0.041
_refine_ls_extinction_method none
_refine_ls_goodness_of_fit_ref 1.111
_refine_ls_hydrogen_treatment mixed
_refine_ls_matrix_type full
_refine_ls_number_parameters 520
_refine_ls_number_reflns 8747
_refine_ls_number_restraints 2
_refine_ls_restrained_S_all 1.115
_refine_ls_R_factor_all 0.0363
_refine_ls_R_factor_gt 0.0333
_refine_ls_shift/su_max 0.002
_refine_ls_shift/su_mean 0.000
_refine_ls_structure_factor_coef Fsqd
_refine_ls_weighting_details 'w=1/[\s^2^(Fo^2^)+(0.0452P)^2^+0.6159P] where P=(Fo^2^+2Fc^2^)/3'
_refine_ls_weighting_scheme calc
_refine_ls_wR_factor_gt 0.0877
_refine_ls_wR_factor_ref 0.0891
_reflns_Friedel_coverage 0.000
_reflns_number_gt 8130
_reflns_number_total 8747
_reflns_threshold_expression 'I > 2\s(I)'
_cod_data_source_file d6sc01229a2.cif
_cod_data_source_block fg110_dme_p1-
_cod_database_code 1577042
_shelx_shelxl_version_number 2018/3
_chemical_oxdiff_formula C45H66FeMgN2O4
_shelx_space_group_comment
;
The symmetry employed for this shelxl refinement is uniquely defined
by the following loop, which should always be used as a source of
symmetry information in preference to the above space-group names.
They are only intended as comments.
;
_shelx_estimated_absorpt_t_max 0.828
_shelx_estimated_absorpt_t_min 0.461
_olex2_refinement_description
;
1. Fixed Uiso
 At 1.2 times of:
  All C(H) groups, All C(H,H) groups
 At 1.5 times of:
  All C(H,H,H) groups
2. Restrained distances
 C012-C01G \\sim C012-C6
 with sigma of 0.02
 C012-C01H \\sim C012-C01I
 with sigma of 0.02
3. Others
 Sof(H01C)=Sof(C01I)=Sof(H6)=Sof(HM)=Sof(HN)=Sof(C6)=Sof(H6A)=Sof(H6B)=
 Sof(H6C)=1-FVAR(1)
 Sof(H012)=Sof(C01G)=Sof(H3)=Sof(HI)=Sof(HJ)=Sof(C01H)=Sof(H5)=Sof(HK)=Sof(HL)=
 FVAR(1)
4.a Ternary CH refined with riding coordinates:
 C00L(H00L), C00X(H00X), C010(H010), C012(H01C), C012(H012)
4.b Secondary CH2 refined with riding coordinates:
 C011(H01A,H01B), C016(H01M,H01N)
4.c Aromatic/amide H refined with riding coordinates:
 C00M(H00M), C00P(H00P), C00R(H00R), C00W(H00W), C00Z(H00Z), C019(H019)
4.d Idealised Me refined as rotating group:
 C00N(H00A,H00B,H00C), C00S(H00D,H00E,H00F), C00T(H00G,H00H,H00I), C00Y(H00J,
 H00K,H00N), C013(H01D,H01E,H01F), C014(H01G,H01H,H01I), C015(H01J,H01K,H01L),
 C017(H01O,H01P,H01Q), C018(H01R,H01S,H01T), C01A(H01U,H01V,H01W), C01B(H01X,
 H01Y,H), C01C(H01Z,HA,HB), C01D(H01,HC,HD), C01E(H1,HE,HF), C01F(H2,HG,HH),
 C01G(H3,HI,HJ), C01H(H5,HK,HL), C01I(H6,HM,HN), C6(H6A,H6B,H6C)
;
_olex2_submission_special_instructions 'No special instructions were received'
_oxdiff_exptl_absorpt_empirical_details
;
Empirical correction (ABSPACK) includes:
- Absorption correction using spherical harmonics
- Frame scaling
;
_oxdiff_exptl_absorpt_empirical_full_max 1.671
_oxdiff_exptl_absorpt_empirical_full_min 0.729

loop_
_space_group_symop_operation_xyz
'x, y, z'
'-x, -y, -z'

loop_
_atom_site_label
_atom_site_type_symbol
_atom_site_fract_x
_atom_site_fract_y
_atom_site_fract_z
_atom_site_U_iso_or_equiv
_atom_site_adp_type
_atom_site_occupancy
_atom_site_site_symmetry_order
_atom_site_calc_flag
_atom_site_refinement_flags_posn
_atom_site_refinement_flags_adp
_atom_site_refinement_flags_occupancy
_atom_site_disorder_assembly
_atom_site_disorder_group
Fe1 Fe 0.73087(3) 0.47671(2) 0.78536(2) 0.02009(7) Uani 1 1 d . . . . .
Mg1 Mg 0.51625(5) 0.73875(4) 0.72494(2) 0.01873(10) Uani 1 1 d . . . . .
O1 O 0.67747(12) 0.68214(8) 0.76704(5) 0.0253(2) Uani 1 1 d . . . . .
O3 O 0.29063(12) 0.64778(8) 0.73299(6) 0.0260(2) Uani 1 1 d . . . . .
O4 O 0.47531(12) 0.59736(8) 0.64581(5) 0.0255(2) Uani 1 1 d . . . . .
N2 N 0.53182(13) 0.86118(9) 0.80919(6) 0.0189(2) Uani 1 1 d . . . . .
O2 O 0.88043(14) 0.46584(12) 0.65520(6) 0.0389(3) Uani 1 1 d . . . . .
N1 N 0.51680(14) 0.84265(10) 0.65277(6) 0.0200(2) Uani 1 1 d . . . . .
C009 C 0.58902(17) 0.85155(11) 0.87748(7) 0.0202(3) Uani 1 1 d . . . . .
C3 C 0.47017(16) 0.93103(11) 0.66864(8) 0.0213(3) Uani 1 1 d . . . . .
C4 C 0.44107(17) 0.97036(11) 0.73595(8) 0.0214(3) Uani 1 1 d . . . . .
C5 C 0.48384(16) 0.94635(11) 0.80120(7) 0.0197(3) Uani 1 1 d . . . . .
C00D C 0.48719(17) 0.80853(12) 0.92780(7) 0.0225(3) Uani 1 1 d . . . . .
C00E C 0.58464(18) 0.42099(13) 0.86373(8) 0.0273(3) Uani 1 1 d . . . . .
C00F C 0.45804(19) 0.76577(12) 0.52741(8) 0.0251(3) Uani 1 1 d . . . . .
C1 C 0.70441(17) 0.59916(12) 0.77696(7) 0.0219(3) Uani 1 1 d . . . . .
C00H C 0.56538(18) 0.82153(12) 0.58341(7) 0.0228(3) Uani 1 1 d . . . . .
C00I C 0.55964(18) 0.33590(12) 0.80643(9) 0.0265(3) Uani 1 1 d . . . . .
C00J C 0.70386(18) 0.31414(12) 0.79708(8) 0.0247(3) Uani 1 1 d . . . . .
C00K C 0.74276(18) 0.44987(13) 0.89081(8) 0.0257(3) Uani 1 1 d . . . . .
C00L C 0.31262(17) 0.78142(13) 0.91662(8) 0.0245(3) Uani 1 1 d . . . . .
H00L H 0.290894 0.813984 0.874893 0.029 Uiso 1 1 calc R U . . .
C00M C 0.54834(19) 0.79005(13) 0.99012(8) 0.0269(3) Uani 1 1 d . . . . .
H00M H 0.480187 0.758053 1.023472 0.032 Uiso 1 1 calc R U . . .
C00N C 0.4527(2) 0.99909(13) 0.61273(8) 0.0305(3) Uani 1 1 d . . . . .
H00A H 0.554898 1.036149 0.597359 0.046 Uiso 1 1 calc R U . . .
H00B H 0.403615 1.053624 0.631590 0.046 Uiso 1 1 calc R U . . .
H00C H 0.388140 0.951528 0.573051 0.046 Uiso 1 1 calc R U . . .
C00O C 0.81598(17) 0.38293(12) 0.85016(8) 0.0241(3) Uani 1 1 d . . . . .
C00P C 0.5141(2) 0.74382(13) 0.46217(8) 0.0305(3) Uani 1 1 d . . . . .
H00P H 0.442975 0.705759 0.424109 0.037 Uiso 1 1 calc R U . . .
C00Q C 0.75067(17) 0.88132(12) 0.89178(8) 0.0235(3) Uani 1 1 d . . . . .
C00R C 0.70656(19) 0.81757(14) 1.00412(8) 0.0308(4) Uani 1 1 d . . . . .
H00R H 0.746601 0.804449 1.046706 0.037 Uiso 1 1 calc R U . . .
C00S C 0.47442(18) 1.02807(12) 0.86293(8) 0.0247(3) Uani 1 1 d . . . . .
H00D H 0.365711 1.017940 0.872473 0.037 Uiso 1 1 calc R U . . .
H00E H 0.521935 1.102413 0.852304 0.037 Uiso 1 1 calc R U . . .
H00F H 0.529526 1.016675 0.903916 0.037 Uiso 1 1 calc R U . . .
C00T C 0.16703(18) 0.69698(14) 0.73626(9) 0.0303(3) Uani 1 1 d . . . . .
H00G H 0.207626 0.773269 0.757980 0.045 Uiso 1 1 calc R U . . .
H00H H 0.085658 0.656888 0.763976 0.045 Uiso 1 1 calc R U . . .
H00I H 0.123978 0.694160 0.689035 0.045 Uiso 1 1 calc R U . . .
C2 C 0.82182(18) 0.47246(12) 0.70835(8) 0.0257(3) Uani 1 1 d . . . . .
C00V C 0.72544(19) 0.85327(13) 0.57369(8) 0.0276(3) Uani 1 1 d . . . . .
C00W C 0.6703(2) 0.77632(15) 0.45206(8) 0.0345(4) Uani 1 1 d . . . . .
H00W H 0.705974 0.761770 0.407230 0.041 Uiso 1 1 calc R U . . .
C00X C 0.86367(17) 0.93489(13) 0.84047(8) 0.0275(3) Uani 1 1 d . . . . .
H00X H 0.810351 0.912527 0.792876 0.033 Uiso 1 1 calc R U . . .
C00Y C 0.97672(19) 0.37661(13) 0.86270(9) 0.0309(3) Uani 1 1 d . . . . .
H00J H 1.017802 0.357910 0.818076 0.046 Uiso 1 1 calc R U . . .
H00K H 0.973858 0.320359 0.892501 0.046 Uiso 1 1 calc R U . . .
H00N H 1.043408 0.447446 0.885693 0.046 Uiso 1 1 calc R U . . .
C00Z C 0.80582(19) 0.86422(14) 0.95576(8) 0.0292(3) Uani 1 1 d . . . . .
H00Z H 0.914326 0.885188 0.966289 0.035 Uiso 1 1 calc R U . . .
C010 C 0.28443(19) 0.72747(14) 0.53464(8) 0.0306(3) Uani 1 1 d . . . . .
H010 H 0.263947 0.752117 0.583487 0.037 Uiso 1 1 calc R U . . .
C011 C 0.2379(2) 0.53672(13) 0.69802(9) 0.0316(4) Uani 1 1 d . . . . .
H01A H 0.167709 0.531253 0.657024 0.038 Uiso 1 1 calc R U . . .
H01B H 0.180979 0.486992 0.729998 0.038 Uiso 1 1 calc R U . . .
C012 C 0.84475(19) 0.91111(16) 0.63346(9) 0.0350(4) Uani 1 1 d D . . . .
H01C H 0.797642 0.888547 0.677505 0.042 Uiso 0.443(15) 1 calc R U P A 2
H012 H 0.785829 0.921173 0.675509 0.042 Uiso 0.557(15) 1 calc R U P A 1
C013 C 0.5860(2) 0.56692(14) 0.60193(8) 0.0332(4) Uani 1 1 d . . . . .
H01D H 0.649442 0.631194 0.582856 0.050 Uiso 1 1 calc R U . . .
H01E H 0.531157 0.510696 0.563660 0.050 Uiso 1 1 calc R U . . .
H01F H 0.652673 0.538153 0.629417 0.050 Uiso 1 1 calc R U . . .
C014 C 0.7341(2) 0.23084(13) 0.74240(9) 0.0319(4) Uani 1 1 d . . . . .
H01G H 0.667371 0.222700 0.700395 0.048 Uiso 1 1 calc R U . . .
H01H H 0.711709 0.160482 0.760117 0.048 Uiso 1 1 calc R U . . .
H01I H 0.842758 0.255089 0.731072 0.048 Uiso 1 1 calc R U . . .
C015 C 0.2354(2) 0.65809(14) 0.90182(10) 0.0346(4) Uani 1 1 d . . . . .
H01J H 0.282528 0.627409 0.862519 0.052 Uiso 1 1 calc R U . . .
H01K H 0.124607 0.642970 0.890314 0.052 Uiso 1 1 calc R U . . .
H01L H 0.249435 0.624733 0.943146 0.052 Uiso 1 1 calc R U . . .
C016 C 0.3787(2) 0.50607(12) 0.67548(9) 0.0302(3) Uani 1 1 d . . . . .
H01M H 0.434278 0.491654 0.715904 0.036 Uiso 1 1 calc R U . . .
H01N H 0.348649 0.439608 0.640513 0.036 Uiso 1 1 calc R U . . .
C017 C 0.2413(2) 0.82988(16) 0.97892(9) 0.0353(4) Uani 1 1 d . . . . .
H01O H 0.261054 0.799148 1.020573 0.053 Uiso 1 1 calc R U . . .
H01P H 0.129394 0.812013 0.969142 0.053 Uiso 1 1 calc R U . . .
H01Q H 0.287815 0.909426 0.986812 0.053 Uiso 1 1 calc R U . . .
C018 C 0.8127(2) 0.53487(14) 0.95218(8) 0.0332(4) Uani 1 1 d . . . . .
H01R H 0.925175 0.549331 0.955212 0.050 Uiso 1 1 calc R U . . .
H01S H 0.769791 0.508417 0.994928 0.050 Uiso 1 1 calc R U . . .
H01T H 0.788809 0.602387 0.946486 0.050 Uiso 1 1 calc R U . . .
C019 C 0.7749(2) 0.83023(15) 0.50745(9) 0.0340(4) Uani 1 1 d . . . . .
H019 H 0.882510 0.851954 0.500235 0.041 Uiso 1 1 calc R U . . .
C01A C 0.40751(19) 0.27456(14) 0.76750(10) 0.0348(4) Uani 1 1 d . . . . .
H01U H 0.343992 0.323579 0.765608 0.052 Uiso 1 1 calc R U . . .
H01V H 0.353406 0.213001 0.791452 0.052 Uiso 1 1 calc R U . . .
H01W H 0.425875 0.247087 0.720038 0.052 Uiso 1 1 calc R U . . .
C01B C 0.2187(2) 0.60282(15) 0.52079(10) 0.0390(4) Uani 1 1 d . . . . .
H01X H 0.223443 0.577853 0.471257 0.058 Uiso 1 1 calc R U . . .
H01Y H 0.110884 0.580364 0.533513 0.058 Uiso 1 1 calc R U . . .
H H 0.279773 0.570416 0.548737 0.058 Uiso 1 1 calc R U . . .
C01C C 0.9075(2) 1.05918(15) 0.85630(10) 0.0383(4) Uani 1 1 d . . . . .
H01Z H 0.813756 1.081769 0.854927 0.057 Uiso 1 1 calc R U . . .
HA H 0.976444 1.092152 0.821427 0.057 Uiso 1 1 calc R U . . .
HB H 0.960578 1.083387 0.902709 0.057 Uiso 1 1 calc R U . . .
C01D C 0.1975(2) 0.77603(17) 0.48487(10) 0.0408(4) Uani 1 1 d . . . . .
H01 H 0.236415 0.855969 0.493919 0.061 Uiso 1 1 calc R U . . .
HC H 0.086617 0.751725 0.492399 0.061 Uiso 1 1 calc R U . . .
HD H 0.214050 0.751318 0.436583 0.061 Uiso 1 1 calc R U . . .
C01E C 0.4646(2) 0.46759(16) 0.89474(10) 0.0389(4) Uani 1 1 d . . . . .
H1 H 0.512670 0.544886 0.912950 0.058 Uiso 1 1 calc R U . . .
HE H 0.419243 0.427629 0.932732 0.058 Uiso 1 1 calc R U . . .
HF H 0.383329 0.460781 0.858852 0.058 Uiso 1 1 calc R U . . .
C01F C 1.0096(2) 0.89942(17) 0.83917(11) 0.0436(5) Uani 1 1 d . . . . .
H2 H 1.070447 0.927771 0.883587 0.065 Uiso 1 1 calc R U . . .
HG H 1.071511 0.928261 0.801089 0.065 Uiso 1 1 calc R U . . .
HH H 0.980739 0.819457 0.832004 0.065 Uiso 1 1 calc R U . . .
C01G C 0.9477(8) 0.8474(5) 0.6512(3) 0.0453(13) Uani 0.557(15) 1 d D . P A 1
H3 H 0.997089 0.826863 0.609415 0.068 Uiso 0.557(15) 1 calc R U P A 1
HI H 0.886779 0.781290 0.669238 0.068 Uiso 0.557(15) 1 calc R U P A 1
HJ H 1.027417 0.891869 0.686781 0.068 Uiso 0.557(15) 1 calc R U P A 1
C01H C 0.9445(10) 1.0286(5) 0.6203(4) 0.0548(17) Uani 0.557(15) 1 d D . P A 1
H5 H 0.875734 1.070946 0.609699 0.082 Uiso 0.557(15) 1 calc R U P A 1
HK H 1.008826 1.022269 0.580947 0.082 Uiso 0.557(15) 1 calc R U P A 1
HL H 1.011101 1.065712 0.662097 0.082 Uiso 0.557(15) 1 calc R U P A 1
C01I C 0.8804(12) 1.0273(6) 0.6392(5) 0.053(2) Uani 0.443(15) 1 d D . P A 2
H6 H 0.956938 1.061632 0.678190 0.079 Uiso 0.443(15) 1 calc R U P A 2
HM H 0.786010 1.047766 0.647456 0.079 Uiso 0.443(15) 1 calc R U P A 2
HN H 0.922645 1.051972 0.595942 0.079 Uiso 0.443(15) 1 calc R U P A 2
C6 C 0.9917(10) 0.8721(8) 0.6263(6) 0.052(2) Uani 0.443(15) 1 d D . P A 2
H6A H 1.051740 0.904620 0.588767 0.078 Uiso 0.443(15) 1 calc R U P A 2
H6B H 0.960067 0.792288 0.615543 0.078 Uiso 0.443(15) 1 calc R U P A 2
H6C H 1.055455 0.894975 0.670236 0.078 Uiso 0.443(15) 1 calc R U P A 2
H4 H 0.4078(19) 1.0336(15) 0.7375(9) 0.024(4) Uiso 1 1 d . . . . .

loop_
_atom_site_aniso_label
_atom_site_aniso_U_11
_atom_site_aniso_U_22
_atom_site_aniso_U_33
_atom_site_aniso_U_23
_atom_site_aniso_U_13
_atom_site_aniso_U_12
Fe1 0.02478(13) 0.01795(12) 0.01950(12) 0.00307(8) 0.00194(9) 0.00923(9)
Mg1 0.0248(2) 0.0163(2) 0.0163(2) 0.00093(17) 0.00098(18) 0.00851(18)
O1 0.0352(6) 0.0205(5) 0.0232(5) 0.0005(4) -0.0032(4) 0.0141(4)
O3 0.0256(5) 0.0210(5) 0.0285(6) -0.0016(4) 0.0008(4) 0.0048(4)
O4 0.0352(6) 0.0212(5) 0.0220(5) -0.0016(4) 0.0003(4) 0.0135(4)
N2 0.0216(6) 0.0185(5) 0.0170(6) -0.0001(4) 0.0000(4) 0.0078(5)
O2 0.0353(6) 0.0598(8) 0.0230(6) 0.0000(5) 0.0041(5) 0.0188(6)
N1 0.0254(6) 0.0197(6) 0.0163(6) 0.0011(4) 0.0006(5) 0.0099(5)
C009 0.0254(7) 0.0196(7) 0.0166(6) -0.0026(5) -0.0009(5) 0.0107(6)
C3 0.0231(7) 0.0181(7) 0.0231(7) 0.0033(5) -0.0015(6) 0.0069(5)
C4 0.0257(7) 0.0170(6) 0.0236(7) 0.0017(5) -0.0002(6) 0.0101(6)
C5 0.0193(7) 0.0178(6) 0.0206(7) -0.0016(5) 0.0015(5) 0.0053(5)
C00D 0.0287(8) 0.0210(7) 0.0194(7) -0.0006(5) 0.0010(6) 0.0112(6)
C00E 0.0295(8) 0.0281(8) 0.0290(8) 0.0112(6) 0.0084(6) 0.0125(6)
C00F 0.0355(8) 0.0240(7) 0.0185(7) 0.0027(6) 0.0010(6) 0.0133(6)
C1 0.0251(7) 0.0256(7) 0.0157(6) 0.0011(5) 0.0012(5) 0.0095(6)
C00H 0.0330(8) 0.0222(7) 0.0180(7) 0.0058(5) 0.0030(6) 0.0145(6)
C00I 0.0265(8) 0.0221(7) 0.0325(8) 0.0101(6) 0.0032(6) 0.0072(6)
C00J 0.0288(8) 0.0170(7) 0.0314(8) 0.0075(6) 0.0028(6) 0.0102(6)
C00K 0.0334(8) 0.0252(7) 0.0219(7) 0.0083(6) 0.0047(6) 0.0117(6)
C00L 0.0268(8) 0.0286(8) 0.0204(7) 0.0044(6) 0.0033(6) 0.0115(6)
C00M 0.0341(8) 0.0292(8) 0.0204(7) 0.0028(6) 0.0028(6) 0.0146(7)
C00N 0.0457(10) 0.0246(8) 0.0253(8) 0.0056(6) -0.0003(7) 0.0164(7)
C00O 0.0272(8) 0.0208(7) 0.0268(7) 0.0085(6) 0.0015(6) 0.0090(6)
C00P 0.0464(10) 0.0295(8) 0.0194(7) 0.0014(6) 0.0005(7) 0.0182(7)
C00Q 0.0256(7) 0.0250(7) 0.0207(7) -0.0034(6) -0.0002(6) 0.0114(6)
C00R 0.0374(9) 0.0402(9) 0.0195(7) 0.0002(6) -0.0041(6) 0.0211(7)
C00S 0.0302(8) 0.0215(7) 0.0233(7) -0.0030(6) -0.0002(6) 0.0118(6)
C00T 0.0261(8) 0.0307(8) 0.0325(8) 0.0001(7) 0.0021(6) 0.0081(6)
C2 0.0261(8) 0.0257(7) 0.0254(8) 0.0004(6) -0.0029(6) 0.0096(6)
C00V 0.0322(8) 0.0326(8) 0.0226(7) 0.0088(6) 0.0040(6) 0.0147(7)
C00W 0.0507(11) 0.0403(9) 0.0213(8) 0.0072(7) 0.0105(7) 0.0256(8)
C00X 0.0222(7) 0.0357(9) 0.0226(7) -0.0021(6) -0.0003(6) 0.0083(6)
C00Y 0.0293(8) 0.0266(8) 0.0388(9) 0.0068(7) -0.0012(7) 0.0107(6)
C00Z 0.0271(8) 0.0388(9) 0.0238(8) -0.0035(6) -0.0037(6) 0.0166(7)
C010 0.0342(9) 0.0368(9) 0.0190(7) -0.0027(6) -0.0020(6) 0.0109(7)
C011 0.0342(9) 0.0212(7) 0.0338(9) -0.0006(6) -0.0026(7) 0.0022(6)
C012 0.0280(8) 0.0523(11) 0.0258(8) 0.0087(7) 0.0040(7) 0.0124(8)
C013 0.0486(10) 0.0358(9) 0.0233(8) -0.0010(7) 0.0034(7) 0.0268(8)
C014 0.0337(9) 0.0213(7) 0.0405(9) 0.0002(7) 0.0012(7) 0.0096(6)
C015 0.0335(9) 0.0303(9) 0.0382(9) 0.0099(7) -0.0006(7) 0.0051(7)
C016 0.0400(9) 0.0173(7) 0.0312(8) -0.0002(6) -0.0046(7) 0.0075(6)
C017 0.0328(9) 0.0519(11) 0.0273(8) 0.0045(8) 0.0065(7) 0.0223(8)
C018 0.0440(10) 0.0348(9) 0.0227(8) 0.0045(7) 0.0034(7) 0.0145(7)
C019 0.0357(9) 0.0462(10) 0.0271(8) 0.0109(7) 0.0097(7) 0.0203(8)
C01A 0.0285(8) 0.0277(8) 0.0490(10) 0.0105(7) -0.0015(7) 0.0078(7)
C01B 0.0416(10) 0.0385(10) 0.0296(9) 0.0013(7) -0.0082(7) 0.0032(8)
C01C 0.0413(10) 0.0365(9) 0.0384(10) 0.0083(8) 0.0083(8) 0.0123(8)
C01D 0.0424(10) 0.0491(11) 0.0342(9) -0.0013(8) -0.0061(8) 0.0224(9)
C01E 0.0395(10) 0.0455(10) 0.0392(10) 0.0102(8) 0.0146(8) 0.0218(8)
C01F 0.0321(9) 0.0473(11) 0.0562(12) 0.0084(9) 0.0157(9) 0.0180(8)
C01G 0.042(3) 0.068(3) 0.034(3) 0.017(2) 0.001(2) 0.025(2)
C01H 0.046(4) 0.052(3) 0.060(3) 0.018(2) -0.012(3) 0.000(2)
C01I 0.043(4) 0.049(3) 0.059(4) -0.018(3) -0.019(3) 0.015(3)
C6 0.044(4) 0.071(5) 0.047(5) -0.003(3) -0.013(3) 0.031(3)

loop_
_atom_type_symbol
_atom_type_description
_atom_type_scat_dispersion_real
_atom_type_scat_dispersion_imag
_atom_type_scat_source
C C 0.0181 0.0091 'International Tables Vol C Tables 4.2.6.8 and 6.1.1.4'
H H 0.0000 0.0000 'International Tables Vol C Tables 4.2.6.8 and 6.1.1.4'
N N 0.0311 0.0180 'International Tables Vol C Tables 4.2.6.8 and 6.1.1.4'
O O 0.0492 0.0322 'International Tables Vol C Tables 4.2.6.8 and 6.1.1.4'
Mg Mg 0.1719 0.1771 'International Tables Vol C Tables 4.2.6.8 and 6.1.1.4'
Fe Fe -1.1336 3.1974 'International Tables Vol C Tables 4.2.6.8 and 6.1.1.4'

loop_
_exptl_crystal_face_index_h
_exptl_crystal_face_index_k
_exptl_crystal_face_index_l
_exptl_crystal_face_perp_dist
0 -3 12 0.0409
-6 2 2 0.1215
0 -2 -12 0.0200
0 2 12 0.0551
6 -2 2 0.1493
-6 2 0 0.1254
0 -8 -2 0.0171
0 8 2 0.0551
0 -8 5 0.0123
0 4 -12 0.0124

loop_
_geom_angle_atom_site_label_1
_geom_angle_atom_site_label_2
_geom_angle_atom_site_label_3
_geom_angle
_geom_angle_site_symmetry_1
_geom_angle_site_symmetry_3
_geom_angle_publ_flag
C00E Fe1 C00I 39.73(6) . . ?
C00E Fe1 C00K 39.95(6) . . ?
C00E Fe1 C00O 66.21(6) . . ?
C1 Fe1 C00E 103.17(7) . . ?
C1 Fe1 C00I 125.99(7) . . ?
C1 Fe1 C00J 165.76(7) . . ?
C1 Fe1 C00K 112.67(6) . . ?
C1 Fe1 C00O 146.81(7) . . ?
C1 Fe1 C2 92.85(7) . . ?
C00I Fe1 C00K 66.93(6) . . ?
C00I Fe1 C00O 66.79(6) . . ?
C00J Fe1 C00E 66.56(6) . . ?
C00J Fe1 C00I 39.87(6) . . ?
C00J Fe1 C00K 66.41(6) . . ?
C00J Fe1 C00O 39.85(6) . . ?
C00K Fe1 C00O 38.90(6) . . ?
C2 Fe1 C00E 158.70(7) . . ?
C2 Fe1 C00I 119.06(7) . . ?
C2 Fe1 C00J 95.01(7) . . ?
C2 Fe1 C00K 143.47(7) . . ?
C2 Fe1 C00O 107.01(7) . . ?
O1 Mg1 O3 115.26(5) . . ?
O1 Mg1 O4 85.22(4) . . ?
O1 Mg1 N2 94.72(5) . . ?
O1 Mg1 N1 134.84(5) . . ?
O3 Mg1 O4 74.76(4) . . ?
O3 Mg1 N2 98.04(5) . . ?
O3 Mg1 N1 107.62(5) . . ?
N2 Mg1 O4 171.88(5) . . ?
N1 Mg1 O4 93.09(5) . . ?
N1 Mg1 N2 92.70(5) . . ?
C1 O1 Mg1 142.79(11) . . ?
C00T O3 Mg1 121.55(9) . . ?
C011 O3 Mg1 118.59(9) . . ?
C011 O3 C00T 111.45(12) . . ?
C013 O4 Mg1 127.75(10) . . ?
C016 O4 Mg1 106.34(9) . . ?
C016 O4 C013 112.01(12) . . ?
C009 N2 Mg1 120.44(9) . . ?
C5 N2 Mg1 120.53(9) . . ?
C5 N2 C009 118.98(11) . . ?
C3 N1 Mg1 120.87(10) . . ?
C3 N1 C00H 118.11(12) . . ?
C00H N1 Mg1 121.02(9) . . ?
C00D C009 N2 121.28(13) . . ?
C00D C009 C00Q 120.20(13) . . ?
C00Q C009 N2 118.45(13) . . ?
N1 C3 C4 124.35(13) . . ?
N1 C3 C00N 120.28(13) . . ?
C4 C3 C00N 115.31(13) . . ?
C3 C4 C5 130.02(13) . . ?
C3 C4 H4 112.9(11) . . ?
C5 C4 H4 115.5(11) . . ?
N2 C5 C4 123.90(12) . . ?
N2 C5 C00S 121.51(13) . . ?
C4 C5 C00S 114.58(12) . . ?
C009 C00D C00L 122.23(13) . . ?
C00M C00D C009 118.96(14) . . ?
C00M C00D C00L 118.82(14) . . ?
C00I C00E Fe1 70.58(9) . . ?
C00I C00E C00K 108.83(13) . . ?
C00I C00E C01E 126.14(15) . . ?
C00K C00E Fe1 71.18(9) . . ?
C00K C00E C01E 124.87(15) . . ?
C01E C00E Fe1 127.75(12) . . ?
C00H C00F C010 123.08(13) . . ?
C00P C00F C00H 118.51(15) . . ?
C00P C00F C010 118.40(14) . . ?
O1 C1 Fe1 175.14(13) . . ?
C00F C00H N1 121.65(13) . . ?
C00V C00H N1 117.86(13) . . ?
C00V C00H C00F 120.40(14) . . ?
C00E C00I Fe1 69.69(9) . . ?
C00E C00I C00J 106.89(14) . . ?
C00E C00I C01A 126.29(14) . . ?
C00J C00I Fe1 69.47(8) . . ?
C00J C00I C01A 126.63(15) . . ?
C01A C00I Fe1 129.69(11) . . ?
C00I C00J Fe1 70.65(8) . . ?
C00I C00J C00O 108.82(13) . . ?
C00I C00J C014 126.12(14) . . ?
C00O C00J Fe1 71.82(8) . . ?
C00O C00J C014 125.04(14) . . ?
C014 C00J Fe1 124.98(11) . . ?
C00E C00K Fe1 68.88(9) . . ?
C00E C00K C018 124.81(14) . . ?
C00O C00K Fe1 71.01(9) . . ?
C00O C00K C00E 107.78(14) . . ?
C00O C00K C018 127.41(15) . . ?
C018 C00K Fe1 126.37(11) . . ?
C00D C00L H00L 107.9 . . ?
C00D C00L C015 111.05(13) . . ?
C00D C00L C017 112.12(13) . . ?
C015 C00L H00L 107.9 . . ?
C015 C00L C017 109.81(14) . . ?
C017 C00L H00L 107.9 . . ?
C00D C00M H00M 119.4 . . ?
C00R C00M C00D 121.10(15) . . ?
C00R C00M H00M 119.4 . . ?
C3 C00N H00A 109.5 . . ?
C3 C00N H00B 109.5 . . ?
C3 C00N H00C 109.5 . . ?
H00A C00N H00B 109.5 . . ?
H00A C00N H00C 109.5 . . ?
H00B C00N H00C 109.5 . . ?
C00J C00O Fe1 68.33(8) . . ?
C00J C00O C00Y 125.16(14) . . ?
C00K C00O Fe1 70.09(8) . . ?
C00K C00O C00J 107.63(13) . . ?
C00K C00O C00Y 127.03(14) . . ?
C00Y C00O Fe1 130.67(11) . . ?
C00F C00P H00P 119.3 . . ?
C00W C00P C00F 121.35(15) . . ?
C00W C00P H00P 119.3 . . ?
C009 C00Q C00X 121.46(13) . . ?
C00Z C00Q C009 118.47(14) . . ?
C00Z C00Q C00X 120.03(14) . . ?
C00M C00R H00R 120.2 . . ?
C00Z C00R C00M 119.54(15) . . ?
C00Z C00R H00R 120.2 . . ?
C5 C00S H00D 109.5 . . ?
C5 C00S H00E 109.5 . . ?
C5 C00S H00F 109.5 . . ?
H00D C00S H00E 109.5 . . ?
H00D C00S H00F 109.5 . . ?
H00E C00S H00F 109.5 . . ?
O3 C00T H00G 109.5 . . ?
O3 C00T H00H 109.5 . . ?
O3 C00T H00I 109.5 . . ?
H00G C00T H00H 109.5 . . ?
H00G C00T H00I 109.5 . . ?
H00H C00T H00I 109.5 . . ?
O2 C2 Fe1 177.62(15) . . ?
C00H C00V C012 121.77(14) . . ?
C019 C00V C00H 118.72(15) . . ?
C019 C00V C012 119.52(15) . . ?
C00P C00W H00W 120.1 . . ?
C00P C00W C019 119.76(15) . . ?
C019 C00W H00W 120.1 . . ?
C00Q C00X H00X 107.8 . . ?
C00Q C00X C01C 110.67(13) . . ?
C00Q C00X C01F 112.90(14) . . ?
C01C C00X H00X 107.8 . . ?
C01F C00X H00X 107.8 . . ?
C01F C00X C01C 109.78(14) . . ?
C00O C00Y H00J 109.5 . . ?
C00O C00Y H00K 109.5 . . ?
C00O C00Y H00N 109.5 . . ?
H00J C00Y H00K 109.5 . . ?
H00J C00Y H00N 109.5 . . ?
H00K C00Y H00N 109.5 . . ?
C00Q C00Z H00Z 119.2 . . ?
C00R C00Z C00Q 121.62(15) . . ?
C00R C00Z H00Z 119.2 . . ?
C00F C010 H010 108.2 . . ?
C00F C010 C01B 111.66(14) . . ?
C00F C010 C01D 111.99(14) . . ?
C01B C010 H010 108.2 . . ?
C01B C010 C01D 108.46(14) . . ?
C01D C010 H010 108.2 . . ?
O3 C011 H01A 110.2 . . ?
O3 C011 H01B 110.2 . . ?
O3 C011 C016 107.37(13) . . ?
H01A C011 H01B 108.5 . . ?
C016 C011 H01A 110.2 . . ?
C016 C011 H01B 110.2 . . ?
C00V C012 H01C 107.2 . . ?
C00V C012 H012 106.8 . . ?
C00V C012 C01H 112.4(2) . . ?
C00V C012 C6 110.3(3) . . ?
C01G C012 C00V 113.7(3) . . ?
C01G C012 H012 106.8 . . ?
C01G C012 C01H 109.9(3) . . ?
C01H C012 H012 106.8 . . ?
C01I C012 C00V 111.7(3) . . ?
C01I C012 H01C 107.2 . . ?
C01I C012 C6 112.7(4) . . ?
C6 C012 H01C 107.2 . . ?
O4 C013 H01D 109.5 . . ?
O4 C013 H01E 109.5 . . ?
O4 C013 H01F 109.5 . . ?
H01D C013 H01E 109.5 . . ?
H01D C013 H01F 109.5 . . ?
H01E C013 H01F 109.5 . . ?
C00J C014 H01G 109.5 . . ?
C00J C014 H01H 109.5 . . ?
C00J C014 H01I 109.5 . . ?
H01G C014 H01H 109.5 . . ?
H01G C014 H01I 109.5 . . ?
H01H C014 H01I 109.5 . . ?
C00L C015 H01J 109.5 . . ?
C00L C015 H01K 109.5 . . ?
C00L C015 H01L 109.5 . . ?
H01J C015 H01K 109.5 . . ?
H01J C015 H01L 109.5 . . ?
H01K C015 H01L 109.5 . . ?
O4 C016 C011 106.46(12) . . ?
O4 C016 H01M 110.4 . . ?
O4 C016 H01N 110.4 . . ?
C011 C016 H01M 110.4 . . ?
C011 C016 H01N 110.4 . . ?
H01M C016 H01N 108.6 . . ?
C00L C017 H01O 109.5 . . ?
C00L C017 H01P 109.5 . . ?
C00L C017 H01Q 109.5 . . ?
H01O C017 H01P 109.5 . . ?
H01O C017 H01Q 109.5 . . ?
H01P C017 H01Q 109.5 . . ?
C00K C018 H01R 109.5 . . ?
C00K C018 H01S 109.5 . . ?
C00K C018 H01T 109.5 . . ?
H01R C018 H01S 109.5 . . ?
H01R C018 H01T 109.5 . . ?
H01S C018 H01T 109.5 . . ?
C00V C019 H019 119.4 . . ?
C00W C019 C00V 121.25(16) . . ?
C00W C019 H019 119.4 . . ?
C00I C01A H01U 109.5 . . ?
C00I C01A H01V 109.5 . . ?
C00I C01A H01W 109.5 . . ?
H01U C01A H01V 109.5 . . ?
H01U C01A H01W 109.5 . . ?
H01V C01A H01W 109.5 . . ?
C010 C01B H01X 109.5 . . ?
C010 C01B H01Y 109.5 . . ?
C010 C01B H 109.5 . . ?
H01X C01B H01Y 109.5 . . ?
H01X C01B H 109.5 . . ?
H01Y C01B H 109.5 . . ?
C00X C01C H01Z 109.5 . . ?
C00X C01C HA 109.5 . . ?
C00X C01C HB 109.5 . . ?
H01Z C01C HA 109.5 . . ?
H01Z C01C HB 109.5 . . ?
HA C01C HB 109.5 . . ?
C010 C01D H01 109.5 . . ?
C010 C01D HC 109.5 . . ?
C010 C01D HD 109.5 . . ?
H01 C01D HC 109.5 . . ?
H01 C01D HD 109.5 . . ?
HC C01D HD 109.5 . . ?
C00E C01E H1 109.5 . . ?
C00E C01E HE 109.5 . . ?
C00E C01E HF 109.5 . . ?
H1 C01E HE 109.5 . . ?
H1 C01E HF 109.5 . . ?
HE C01E HF 109.5 . . ?
C00X C01F H2 109.5 . . ?
C00X C01F HG 109.5 . . ?
C00X C01F HH 109.5 . . ?
H2 C01F HG 109.5 . . ?
H2 C01F HH 109.5 . . ?
HG C01F HH 109.5 . . ?
C012 C01G H3 109.5 . . ?
C012 C01G HI 109.5 . . ?
C012 C01G HJ 109.5 . . ?
H3 C01G HI 109.5 . . ?
H3 C01G HJ 109.5 . . ?
HI C01G HJ 109.5 . . ?
C012 C01H H5 109.5 . . ?
C012 C01H HK 109.5 . . ?
C012 C01H HL 109.5 . . ?
H5 C01H HK 109.5 . . ?
H5 C01H HL 109.5 . . ?
HK C01H HL 109.5 . . ?
C012 C01I H6 109.5 . . ?
C012 C01I HM 109.5 . . ?
C012 C01I HN 109.5 . . ?
H6 C01I HM 109.5 . . ?
H6 C01I HN 109.5 . . ?
HM C01I HN 109.5 . . ?
C012 C6 H6A 109.5 . . ?
C012 C6 H6B 109.5 . . ?
C012 C6 H6C 109.5 . . ?
H6A C6 H6B 109.5 . . ?
H6A C6 H6C 109.5 . . ?
H6B C6 H6C 109.5 . . ?

loop_
_geom_bond_atom_site_label_1
_geom_bond_atom_site_label_2
_geom_bond_distance
_geom_bond_site_symmetry_2
_geom_bond_publ_flag
Fe1 C00E 2.0914(16) . ?
Fe1 C1 1.7002(15) . ?
Fe1 C00I 2.1032(15) . ?
Fe1 C00J 2.0876(14) . ?
Fe1 C00K 2.1221(15) . ?
Fe1 C00O 2.1342(15) . ?
Fe1 C2 1.7234(16) . ?
Mg1 O1 2.0215(11) . ?
Mg1 O3 2.0540(11) . ?
Mg1 O4 2.1697(11) . ?
Mg1 N2 2.0993(12) . ?
Mg1 N1 2.0587(13) . ?
O1 C1 1.2078(18) . ?
O3 C00T 1.4451(19) . ?
O3 C011 1.4447(18) . ?
O4 C013 1.4406(18) . ?
O4 C016 1.4381(19) . ?
N2 C009 1.4456(18) . ?
N2 C5 1.3258(18) . ?
O2 C2 1.1744(19) . ?
N1 C3 1.3380(18) . ?
N1 C00H 1.4426(18) . ?
C009 C00D 1.408(2) . ?
C009 C00Q 1.412(2) . ?
C3 C4 1.400(2) . ?
C3 C00N 1.515(2) . ?
C4 C5 1.414(2) . ?
C4 H4 0.951(18) . ?
C5 C00S 1.5164(18) . ?
C00D C00L 1.521(2) . ?
C00D C00M 1.396(2) . ?
C00E C00I 1.425(2) . ?
C00E C00K 1.440(2) . ?
C00E C01E 1.497(2) . ?
C00F C00H 1.410(2) . ?
C00F C00P 1.401(2) . ?
C00F C010 1.518(2) . ?
C00H C00V 1.410(2) . ?
C00I C00J 1.429(2) . ?
C00I C01A 1.502(2) . ?
C00J C00O 1.439(2) . ?
C00J C014 1.505(2) . ?
C00K C00O 1.417(2) . ?
C00K C018 1.501(2) . ?
C00L H00L 1.0000 . ?
C00L C015 1.527(2) . ?
C00L C017 1.535(2) . ?
C00M H00M 0.9500 . ?
C00M C00R 1.384(2) . ?
C00N H00A 0.9800 . ?
C00N H00B 0.9800 . ?
C00N H00C 0.9800 . ?
C00O C00Y 1.502(2) . ?
C00P H00P 0.9500 . ?
C00P C00W 1.378(3) . ?
C00Q C00X 1.520(2) . ?
C00Q C00Z 1.396(2) . ?
C00R H00R 0.9500 . ?
C00R C00Z 1.381(2) . ?
C00S H00D 0.9800 . ?
C00S H00E 0.9800 . ?
C00S H00F 0.9800 . ?
C00T H00G 0.9800 . ?
C00T H00H 0.9800 . ?
C00T H00I 0.9800 . ?
C00V C012 1.523(2) . ?
C00V C019 1.395(2) . ?
C00W H00W 0.9500 . ?
C00W C019 1.384(3) . ?
C00X H00X 1.0000 . ?
C00X C01C 1.527(2) . ?
C00X C01F 1.526(2) . ?
C00Y H00J 0.9800 . ?
C00Y H00K 0.9800 . ?
C00Y H00N 0.9800 . ?
C00Z H00Z 0.9500 . ?
C010 H010 1.0000 . ?
C010 C01B 1.530(2) . ?
C010 C01D 1.538(2) . ?
C011 H01A 0.9900 . ?
C011 H01B 0.9900 . ?
C011 C016 1.505(2) . ?
C012 H01C 1.0000 . ?
C012 H012 1.0000 . ?
C012 C01G 1.480(5) . ?
C012 C01H 1.576(5) . ?
C012 C01I 1.430(7) . ?
C012 C6 1.564(6) . ?
C013 H01D 0.9800 . ?
C013 H01E 0.9800 . ?
C013 H01F 0.9800 . ?
C014 H01G 0.9800 . ?
C014 H01H 0.9800 . ?
C014 H01I 0.9800 . ?
C015 H01J 0.9800 . ?
C015 H01K 0.9800 . ?
C015 H01L 0.9800 . ?
C016 H01M 0.9900 . ?
C016 H01N 0.9900 . ?
C017 H01O 0.9800 . ?
C017 H01P 0.9800 . ?
C017 H01Q 0.9800 . ?
C018 H01R 0.9800 . ?
C018 H01S 0.9800 . ?
C018 H01T 0.9800 . ?
C019 H019 0.9500 . ?
C01A H01U 0.9800 . ?
C01A H01V 0.9800 . ?
C01A H01W 0.9800 . ?
C01B H01X 0.9800 . ?
C01B H01Y 0.9800 . ?
C01B H 0.9800 . ?
C01C H01Z 0.9800 . ?
C01C HA 0.9800 . ?
C01C HB 0.9800 . ?
C01D H01 0.9800 . ?
C01D HC 0.9800 . ?
C01D HD 0.9800 . ?
C01E H1 0.9800 . ?
C01E HE 0.9800 . ?
C01E HF 0.9800 . ?
C01F H2 0.9800 . ?
C01F HG 0.9800 . ?
C01F HH 0.9800 . ?
C01G H3 0.9800 . ?
C01G HI 0.9800 . ?
C01G HJ 0.9800 . ?
C01H H5 0.9800 . ?
C01H HK 0.9800 . ?
C01H HL 0.9800 . ?
C01I H6 0.9800 . ?
C01I HM 0.9800 . ?
C01I HN 0.9800 . ?
C6 H6A 0.9800 . ?
C6 H6B 0.9800 . ?
C6 H6C 0.9800 . ?

loop_
_geom_torsion_atom_site_label_1
_geom_torsion_atom_site_label_2
_geom_torsion_atom_site_label_3
_geom_torsion_atom_site_label_4
_geom_torsion
_geom_torsion_site_symmetry_1
_geom_torsion_site_symmetry_2
_geom_torsion_site_symmetry_3
_geom_torsion_site_symmetry_4
_geom_torsion_publ_flag
Fe1 C00E C00I C00J 59.79(10) . . . . ?
Fe1 C00E C00I C01A -124.96(16) . . . . ?
Fe1 C00E C00K C00O -60.64(10) . . . . ?
Fe1 C00E C00K C018 120.38(15) . . . . ?
Fe1 C00I C00J C00O 62.03(10) . . . . ?
Fe1 C00I C00J C014 -119.73(16) . . . . ?
Fe1 C00J C00O C00K 59.29(10) . . . . ?
Fe1 C00J C00O C00Y -125.30(15) . . . . ?
Fe1 C00K C00O C00J -58.19(10) . . . . ?
Fe1 C00K C00O C00Y 126.52(16) . . . . ?
Mg1 O3 C011 C016 12.36(17) . . . . ?
Mg1 O4 C016 C011 55.58(13) . . . . ?
Mg1 N2 C009 C00D -95.59(14) . . . . ?
Mg1 N2 C009 C00Q 81.29(14) . . . . ?
Mg1 N2 C5 C4 -9.48(19) . . . . ?
Mg1 N2 C5 C00S 171.97(10) . . . . ?
Mg1 N1 C3 C4 10.3(2) . . . . ?
Mg1 N1 C3 C00N -172.57(11) . . . . ?
Mg1 N1 C00H C00F 94.87(14) . . . . ?
Mg1 N1 C00H C00V -81.77(15) . . . . ?
O3 C011 C016 O4 -44.51(16) . . . . ?
N2 C009 C00D C00L -6.8(2) . . . . ?
N2 C009 C00D C00M 173.18(12) . . . . ?
N2 C009 C00Q C00X 7.2(2) . . . . ?
N2 C009 C00Q C00Z -175.18(13) . . . . ?
N1 C3 C4 C5 15.8(3) . . . . ?
N1 C00H C00V C012 -1.8(2) . . . . ?
N1 C00H C00V C019 177.87(14) . . . . ?
C009 N2 C5 C4 173.09(13) . . . . ?
C009 N2 C5 C00S -5.5(2) . . . . ?
C009 C00D C00L C015 106.15(16) . . . . ?
C009 C00D C00L C017 -130.59(15) . . . . ?
C009 C00D C00M C00R 2.7(2) . . . . ?
C009 C00Q C00X C01C 91.91(17) . . . . ?
C009 C00Q C00X C01F -144.59(15) . . . . ?
C009 C00Q C00Z C00R 1.2(2) . . . . ?
C3 N1 C00H C00F -84.30(17) . . . . ?
C3 N1 C00H C00V 99.06(16) . . . . ?
C3 C4 C5 N2 -16.0(3) . . . . ?
C3 C4 C5 C00S 162.60(15) . . . . ?
C5 N2 C009 C00D 81.84(17) . . . . ?
C5 N2 C009 C00Q -101.28(16) . . . . ?
C00D C009 C00Q C00X -175.92(13) . . . . ?
C00D C009 C00Q C00Z 1.7(2) . . . . ?
C00D C00M C00R C00Z 0.1(2) . . . . ?
C00E C00I C00J Fe1 -59.93(10) . . . . ?
C00E C00I C00J C00O 2.10(17) . . . . ?
C00E C00I C00J C014 -179.66(15) . . . . ?
C00E C00K C00O Fe1 59.30(10) . . . . ?
C00E C00K C00O C00J 1.11(17) . . . . ?
C00E C00K C00O C00Y -174.19(15) . . . . ?
C00F C00H C00V C012 -178.46(15) . . . . ?
C00F C00H C00V C019 1.2(2) . . . . ?
C00F C00P C00W C019 1.1(3) . . . . ?
C00H N1 C3 C4 -170.50(14) . . . . ?
C00H N1 C3 C00N 6.6(2) . . . . ?
C00H C00F C00P C00W -0.5(2) . . . . ?
C00H C00F C010 C01B -116.16(16) . . . . ?
C00H C00F C010 C01D 121.98(16) . . . . ?
C00H C00V C012 C01G 115.9(4) . . . . ?
C00H C00V C012 C01H -118.4(5) . . . . ?
C00H C00V C012 C01I -90.3(6) . . . . ?
C00H C00V C012 C6 143.4(6) . . . . ?
C00H C00V C019 C00W -0.7(3) . . . . ?
C00I C00E C00K Fe1 60.83(11) . . . . ?
C00I C00E C00K C00O 0.19(17) . . . . ?
C00I C00E C00K C018 -178.79(14) . . . . ?
C00I C00J C00O Fe1 -61.30(10) . . . . ?
C00I C00J C00O C00K -2.01(17) . . . . ?
C00I C00J C00O C00Y 173.40(14) . . . . ?
C00K C00E C00I Fe1 -61.20(11) . . . . ?
C00K C00E C00I C00J -1.41(17) . . . . ?
C00K C00E C00I C01A 173.84(15) . . . . ?
C00L C00D C00M C00R -177.27(14) . . . . ?
C00M C00D C00L C015 -73.83(17) . . . . ?
C00M C00D C00L C017 49.43(19) . . . . ?
C00M C00R C00Z C00Q -2.1(2) . . . . ?
C00N C3 C4 C5 -161.43(15) . . . . ?
C00P C00F C00H N1 -177.17(13) . . . . ?
C00P C00F C00H C00V -0.6(2) . . . . ?
C00P C00F C010 C01B 63.29(19) . . . . ?
C00P C00F C010 C01D -58.56(19) . . . . ?
C00P C00W C019 C00V -0.5(3) . . . . ?
C00Q C009 C00D C00L 176.37(13) . . . . ?
C00Q C009 C00D C00M -3.6(2) . . . . ?
C00T O3 C011 C016 161.04(13) . . . . ?
C00X C00Q C00Z C00R 178.85(14) . . . . ?
C00Z C00Q C00X C01C -85.70(18) . . . . ?
C00Z C00Q C00X C01F 37.8(2) . . . . ?
C010 C00F C00H N1 2.3(2) . . . . ?
C010 C00F C00H C00V 178.84(14) . . . . ?
C010 C00F C00P C00W 180.00(15) . . . . ?
C012 C00V C019 C00W 179.00(16) . . . . ?
C013 O4 C016 C011 -160.65(13) . . . . ?
C014 C00J C00O Fe1 120.44(15) . . . . ?
C014 C00J C00O C00K 179.73(14) . . . . ?
C014 C00J C00O C00Y -4.9(2) . . . . ?
C018 C00K C00O Fe1 -121.76(16) . . . . ?
C018 C00K C00O C00J -179.94(15) . . . . ?
C018 C00K C00O C00Y 4.8(3) . . . . ?
C019 C00V C012 C01G -63.7(4) . . . . ?
C019 C00V C012 C01H 62.0(5) . . . . ?
C019 C00V C012 C01I 90.1(6) . . . . ?
C019 C00V C012 C6 -36.2(6) . . . . ?
C01A C00I C00J Fe1 124.84(16) . . . . ?
C01A C00I C00J C00O -173.13(15) . . . . ?
C01A C00I C00J C014 5.1(3) . . . . ?
C01E C00E C00I Fe1 123.12(16) . . . . ?
C01E C00E C00I C00J -177.09(15) . . . . ?
C01E C00E C00I C01A -1.8(3) . . . . ?
C01E C00E C00K Fe1 -123.42(16) . . . . ?
C01E C00E C00K C00O 175.93(15) . . . . ?
C01E C00E C00K C018 -3.0(3) . . . . ?

loop_
_exptl_oxdiff_crystal_face_indexfrac_h
_exptl_oxdiff_crystal_face_indexfrac_k
_exptl_oxdiff_crystal_face_indexfrac_l
_exptl_oxdiff_crystal_face_x
_exptl_oxdiff_crystal_face_y
_exptl_oxdiff_crystal_face_z
-0.1340 -2.8698 12.2380 0.2317 0.9727 0.0139
-5.8455 1.9150 1.6037 0.0253 0.1241 0.9920
0.3936 -2.1807 -11.6142 0.3842 -0.9225 -0.0384
-0.2152 2.1124 11.6217 -0.3843 0.9232 0.0081
5.7873 -1.9461 1.7954 -0.0563 0.1460 -0.9877
-5.8832 2.2732 -0.1352 0.0013 -0.0142 0.9999
0.1542 -7.7979 -1.6323 0.9916 -0.1288 0.0089
-0.2556 7.8372 1.6321 -0.9916 0.1288 0.0083
0.0894 -7.7987 4.8248 0.9232 0.3842 0.0090
0.4259 3.5129 -11.8425 -0.3311 -0.9412 -0.0674
